data_4350279
loop_
_publ_author_name
'Zhang, Chunmei'
'Liu, Ruiting'
'Zhang, Jie'
'Chen, Zhenxia'
'Zhou, Xigeng'

_publ_section_title
;
 Reactivity of lanthanocene hydroxides toward ketene, isocyanate,
 lanthanocene alkyl, and triscyclopentadienyllanthanide complexes.
;
_journal_issue 15
_journal_name_full 'Inorganic chemistry'
_journal_page_first 5867
_journal_page_last 5877
_journal_paper_doi 10.1021/ic0602998
_journal_volume 45
_journal_year 2006
_chemical_formula_sum 'C40 H42 Er2 O4'
_chemical_formula_weight 921.26
_space_group_IT_number 14
_space_group_name_Hall '-P 2ybc'
_space_group_name_H-M_alt 'P 1 21/c 1'
_symmetry_cell_setting monoclinic
_symmetry_space_group_name_H-M 'P 1 21/c 1'
_atom_sites_solution_hydrogens geom
_atom_sites_solution_primary direct
_atom_sites_solution_secondary difmap
_audit_creation_method SHELXL-97
_cell_angle_alpha 90.00
_cell_angle_beta 90.759(5)
_cell_angle_gamma 90.00
_cell_formula_units_Z 2
_cell_length_a 10.787(4)
_cell_length_b 8.545(3)
_cell_length_c 19.523(7)
_cell_measurement_reflns_used 778
_cell_measurement_temperature 293(2)
_cell_measurement_theta_max 24.570
_cell_measurement_theta_min 2.796
_cell_volume 1799.4(11)
_computing_cell_refinement 'Bruker SMART'
_computing_data_collection 'Bruker SMART'
_computing_data_reduction 'Bruker SHELXTL'
_computing_molecular_graphics 'Bruker SHELXTL'
_computing_publication_material 'Bruker SHELXTL'
_computing_structure_refinement 'SHELXL-97 (Sheldrick, 1997)'
_computing_structure_solution 'SHELXS-97 (Sheldrick, 1990)'
_diffrn_ambient_temperature 293(2)
_diffrn_measured_fraction_theta_full 0.995
_diffrn_measured_fraction_theta_max 0.995
_diffrn_measurement_device_type 'CCD area detector'
_diffrn_measurement_method 'phi and omega scans'
_diffrn_radiation_monochromator graphite
_diffrn_radiation_source 'fine-focus sealed tube'
_diffrn_radiation_type MoK\a
_diffrn_radiation_wavelength 0.71073
_diffrn_reflns_av_R_equivalents 0.0322
_diffrn_reflns_av_sigmaI/netI 0.0417
_diffrn_reflns_limit_h_max 13
_diffrn_reflns_limit_h_min -13
_diffrn_reflns_limit_k_max 10
_diffrn_reflns_limit_k_min -10
_diffrn_reflns_limit_l_max 16
_diffrn_reflns_limit_l_min -24
_diffrn_reflns_number 7968
_diffrn_reflns_theta_full 26.01
_diffrn_reflns_theta_max 26.01
_diffrn_reflns_theta_min 1.89
_diffrn_standards_decay_% 4.48
_exptl_absorpt_coefficient_mu 4.670
_exptl_absorpt_correction_T_max 0.5409
_exptl_absorpt_correction_T_min 0.4552
_exptl_absorpt_correction_type multi-scan
_exptl_absorpt_process_details sadabs
_exptl_crystal_density_diffrn 1.700
_exptl_crystal_density_method 'not measured'
_exptl_crystal_F_000 900
_exptl_crystal_size_max 0.20
_exptl_crystal_size_mid 0.15
_exptl_crystal_size_min 0.15
_refine_diff_density_max 0.910
_refine_diff_density_min -0.416
_refine_diff_density_rms '0.096 complex 7'
_refine_ls_extinction_method none
_refine_ls_goodness_of_fit_ref 1.072
_refine_ls_hydrogen_treatment mixed
_refine_ls_matrix_type full
_refine_ls_number_parameters 208
_refine_ls_number_reflns 3520
_refine_ls_number_restraints 0
_refine_ls_restrained_S_all 1.072
_refine_ls_R_factor_all 0.0427
_refine_ls_R_factor_gt 0.0312
_refine_ls_shift/su_max 0.002
_refine_ls_shift/su_mean 0.000
_refine_ls_structure_factor_coef Fsqd
_refine_ls_weighting_details 'calc w=1/[\s^2^(Fo^2^)+(0.0243P)^2^+0.0000P] where P=(Fo^2^+2Fc^2^)/3'
_refine_ls_weighting_scheme calc
_refine_ls_wR_factor_gt 0.0609
_refine_ls_wR_factor_ref 0.0643
_reflns_number_gt 2945
_reflns_number_total 3520
_reflns_threshold_expression >2sigma(I)
_cod_data_source_file ic0602998si20060510_093435.cif
_cod_data_source_block f50302a
_cod_depositor_comments
;
The following automatic conversions were performed:

data item '_symmetry_cell_setting' value 'Monoclinic' was changed to
'monoclinic' in accordance with the
/home/saulius/struct/COD-crude-data/automatic-downloads/DataCite-retrospective/ACS/depositions/lib/dictionaries/cif_core.dic
dictionary named 'cif_core.dic' version 2.4.2 last updated on
2011-04-26.

Automatic conversion script
Id: cif_fix_values 6909 2019-04-08 15:41:33Z antanas 
;
_cod_original_sg_symbol_H-M P2(1)/c
_cod_database_code 4350279

loop_
_symmetry_equiv_pos_as_xyz
'x, y, z'
'-x, y+1/2, -z+1/2'
'-x, -y, -z'
'x, -y-1/2, z-1/2'

loop_
_atom_site_label
_atom_site_type_symbol
_atom_site_fract_x
_atom_site_fract_y
_atom_site_fract_z
_atom_site_U_iso_or_equiv
_atom_site_adp_type
_atom_site_occupancy
_atom_site_symmetry_multiplicity
_atom_site_calc_flag
_atom_site_refinement_flags
Er1 Er 0.595257(18) 1.05114(2) 0.084492(10) 0.03453(8) Uani 1 1 d .
O1 O 0.7585(3) 0.9083(4) 0.03366(17) 0.0484(9) Uani 1 1 d .
O2 O 0.5936(3) 0.9261(4) -0.02986(15) 0.0406(8) Uani 1 1 d .
C1 C 0.5398(7) 0.7826(7) 0.1425(3) 0.0730(18) Uani 1 1 d .
H1A H 0.5213 0.6850 0.1180 0.088 Uiso 1 1 calc R
C2 C 0.6518(7) 0.8236(10) 0.1684(4) 0.086(2) Uani 1 1 d .
H2A H 0.7270 0.7595 0.1662 0.104 Uiso 1 1 calc R
C3 C 0.6375(8) 0.9546(11) 0.2092(3) 0.093(3) Uani 1 1 d .
H3A H 0.6995 0.9972 0.2413 0.112 Uiso 1 1 calc R
C4 C 0.5104(8) 0.9945(8) 0.2063(3) 0.077(2) Uani 1 1 d .
H4A H 0.4695 1.0709 0.2358 0.092 Uiso 1 1 calc R
C5 C 0.4523(6) 0.8871(8) 0.1668(3) 0.0684(18) Uani 1 1 d .
H5A H 0.3622 0.8755 0.1618 0.082 Uiso 1 1 calc R
C6 C 0.6782(12) 1.2983(10) 0.0229(4) 0.104(3) Uani 1 1 d .
H6A H 0.6876 1.3116 -0.0266 0.125 Uiso 1 1 calc R
C7 C 0.7671(8) 1.2594(11) 0.0674(9) 0.141(5) Uani 1 1 d .
H7A H 0.8529 1.2358 0.0551 0.169 Uiso 1 1 calc R
C8 C 0.7284(17) 1.2803(14) 0.1302(9) 0.180(9) Uani 1 1 d .
H8A H 0.7804 1.2787 0.1717 0.217 Uiso 1 1 calc R
C9 C 0.6147(15) 1.3389(11) 0.1250(6) 0.142(5) Uani 1 1 d .
H9A H 0.5684 1.3857 0.1627 0.171 Uiso 1 1 calc R
C10 C 0.5852(7) 1.3507(8) 0.0603(7) 0.098(3) Uani 1 1 d .
H10A H 0.5124 1.4062 0.0421 0.118 Uiso 1 1 calc R
C11 C 0.7042(4) 0.8747(5) -0.0206(2) 0.0370(10) Uani 1 1 d .
C12 C 0.7656(4) 0.7781(5) -0.0750(2) 0.0405(11) Uani 1 1 d .
H12A H 0.7004 0.7253 -0.1017 0.049 Uiso 1 1 calc R
C13 C 0.8489(5) 0.6524(6) -0.0429(3) 0.0609(15) Uani 1 1 d .
H13A H 0.9187 0.7023 -0.0199 0.073 Uiso 1 1 calc R
H13B H 0.8024 0.5956 -0.0087 0.073 Uiso 1 1 calc R
C14 C 0.8969(7) 0.5374(7) -0.0959(4) 0.091(2) Uani 1 1 d .
H14A H 0.9497 0.4618 -0.0737 0.137 Uiso 1 1 calc R
H14B H 0.9431 0.5931 -0.1298 0.137 Uiso 1 1 calc R
H14C H 0.8282 0.4849 -0.1175 0.137 Uiso 1 1 calc R
C15 C 0.8354(4) 0.8865(5) -0.1233(2) 0.0375(10) Uani 1 1 d .
C16 C 0.8173(5) 0.8763(6) -0.1931(2) 0.0491(13) Uani 1 1 d .
H16A H 0.7615 0.8034 -0.2109 0.059 Uiso 1 1 calc R
C17 C 0.8807(6) 0.9729(7) -0.2370(3) 0.0609(15) Uani 1 1 d .
H17A H 0.8683 0.9639 -0.2841 0.073 Uiso 1 1 calc R
C18 C 0.9616(6) 1.0814(7) -0.2117(3) 0.0689(17) Uani 1 1 d .
H18A H 1.0036 1.1472 -0.2414 0.083 Uiso 1 1 calc R
C19 C 0.9812(5) 1.0935(7) -0.1425(3) 0.0679(17) Uani 1 1 d .
H19A H 1.0362 1.1677 -0.1251 0.081 Uiso 1 1 calc R
C20 C 0.9191(4) 0.9958(7) -0.0988(3) 0.0502(13) Uani 1 1 d .
H20A H 0.9339 1.0034 -0.0518 0.060 Uiso 1 1 calc R

loop_
_atom_site_aniso_label
_atom_site_aniso_U_11
_atom_site_aniso_U_22
_atom_site_aniso_U_33
_atom_site_aniso_U_23
_atom_site_aniso_U_13
_atom_site_aniso_U_12
Er1 0.04338(13) 0.03493(13) 0.02529(12) -0.00044(10) 0.00131(8) 0.00340(10)
O1 0.0435(18) 0.063(2) 0.039(2) -0.0095(17) -0.0006(15) 0.0084(16)
O2 0.0397(17) 0.046(2) 0.0361(18) -0.0013(15) 0.0023(14) 0.0078(15)
C1 0.119(6) 0.047(3) 0.053(4) 0.024(3) 0.021(4) 0.012(4)
C2 0.083(5) 0.116(6) 0.061(4) 0.052(4) 0.021(4) 0.054(5)
C3 0.104(6) 0.133(7) 0.042(4) 0.039(5) -0.027(4) -0.027(5)
C4 0.119(6) 0.075(4) 0.037(4) 0.004(3) 0.024(4) 0.017(4)
C5 0.066(4) 0.081(4) 0.059(4) 0.042(4) 0.017(3) 0.001(3)
C6 0.170(9) 0.073(6) 0.070(5) 0.004(4) 0.024(6) -0.073(6)
C7 0.049(4) 0.062(5) 0.313(18) -0.030(10) 0.009(8) -0.025(4)
C8 0.268(18) 0.068(8) 0.201(15) 0.019(9) -0.166(15) -0.070(10)
C9 0.285(16) 0.059(6) 0.085(7) -0.039(6) 0.089(8) -0.042(8)
C10 0.078(5) 0.035(4) 0.181(10) 0.027(5) -0.015(6) -0.005(3)
C11 0.042(3) 0.036(3) 0.034(3) 0.007(2) 0.009(2) -0.001(2)
C12 0.045(3) 0.044(3) 0.033(3) -0.004(2) 0.011(2) -0.001(2)
C13 0.074(4) 0.049(3) 0.060(4) 0.010(3) 0.026(3) 0.014(3)
C14 0.128(6) 0.055(4) 0.092(6) -0.002(4) 0.036(5) 0.037(4)
C15 0.040(2) 0.040(3) 0.033(3) -0.004(2) 0.0042(19) 0.006(2)
C16 0.057(3) 0.053(3) 0.038(3) -0.011(3) 0.001(2) 0.002(3)
C17 0.087(4) 0.066(4) 0.029(3) 0.007(3) 0.010(3) 0.009(3)
C18 0.085(4) 0.066(4) 0.057(4) 0.011(3) 0.021(3) -0.011(3)
C19 0.065(4) 0.074(4) 0.065(4) -0.008(3) 0.013(3) -0.023(3)
C20 0.047(3) 0.064(3) 0.040(3) 0.000(2) -0.001(2) -0.008(2)

loop_
_atom_type_symbol
_atom_type_description
_atom_type_scat_dispersion_real
_atom_type_scat_dispersion_imag
_atom_type_scat_source
C C 0.0033 0.0016 'International Tables Vol C Tables 4.2.6.8 and 6.1.1.4'
H H 0.0000 0.0000 'International Tables Vol C Tables 4.2.6.8 and 6.1.1.4'
O O 0.0106 0.0060 'International Tables Vol C Tables 4.2.6.8 and 6.1.1.4'
Er Er -0.2586 4.9576 'International Tables Vol C Tables 4.2.6.8 and 6.1.1.4'

loop_
_geom_angle_atom_site_label_1
_geom_angle_atom_site_label_2
_geom_angle_atom_site_label_3
_geom_angle
_geom_angle_site_symmetry_1
_geom_angle_site_symmetry_3
O2 Er1 O1 120.58(11) 3_675 .
O2 Er1 O2 67.76(12) 3_675 .
O1 Er1 O2 52.90(10) . .
O2 Er1 C8 125.6(4) 3_675 .
O1 Er1 C8 97.0(5) . .
O2 Er1 C8 129.5(5) . .
O2 Er1 C9 97.4(4) 3_675 .
O1 Er1 C9 124.0(3) . .
O2 Er1 C9 133.2(3) . .
C8 Er1 C9 29.8(3) . .
O2 Er1 C7 120.9(3) 3_675 .
O1 Er1 C7 76.3(3) . .
O2 Er1 C7 100.2(4) . .
C8 Er1 C7 29.4(4) . .
C9 Er1 C7 48.2(3) . .
O2 Er1 C6 91.4(3) 3_675 .
O1 Er1 C6 87.8(3) . .
O2 Er1 C6 86.10(19) . .
C8 Er1 C6 49.4(3) . .
C9 Er1 C6 48.9(3) . .
C7 Er1 C6 29.6(3) . .
O2 Er1 C4 96.9(2) 3_675 .
O1 Er1 C4 123.95(18) . .
O2 Er1 C4 138.15(19) . .
C8 Er1 C4 91.5(5) . .
C9 Er1 C4 85.7(3) . .
C7 Er1 C4 120.4(4) . .
C6 Er1 C4 134.6(2) . .
O2 Er1 C3 127.2(2) 3_675 .
O1 Er1 C3 96.1(2) . .
O2 Er1 C3 134.8(2) . .
C8 Er1 C3 80.1(4) . .
C9 Er1 C3 90.2(4) . .
C7 Er1 C3 102.8(4) . .
C6 Er1 C3 129.3(3) . .
C4 Er1 C3 31.5(2) . .
O2 Er1 C10 78.33(18) 3_675 .
O1 Er1 C10 117.3(3) . .
O2 Er1 C10 105.1(3) . .
C8 Er1 C10 48.6(3) . .
C9 Er1 C10 29.0(3) . .
C7 Er1 C10 48.0(3) . .
C6 Er1 C10 29.6(2) . .
C4 Er1 C10 109.5(3) . .
C3 Er1 C10 119.2(3) . .
O2 Er1 C2 123.6(2) 3_675 .
O1 Er1 C2 73.17(17) . .
O2 Er1 C2 104.1(2) . .
C8 Er1 C2 103.0(3) . .
C9 Er1 C2 119.9(4) . .
C7 Er1 C2 115.5(4) . .
C6 Er1 C2 144.9(3) . .
C4 Er1 C2 51.0(2) . .
C3 Er1 C2 30.8(2) . .
C10 Er1 C2 148.8(3) . .
O2 Er1 C1 93.92(19) 3_675 .
O1 Er1 C1 84.58(17) . .
O2 Er1 C1 90.71(16) . .
C8 Er1 C1 129.9(3) . .
C9 Er1 C1 135.6(3) . .
C7 Er1 C1 145.2(4) . .
C6 Er1 C1 172.2(3) . .
C4 Er1 C1 50.3(2) . .
C3 Er1 C1 50.2(2) . .
C10 Er1 C1 157.8(3) . .
C2 Er1 C1 29.9(2) . .
C11 O1 Er1 97.6(3) . .
C11 O2 Er1 156.0(3) . 3_675
C11 O2 Er1 91.4(3) . .
Er1 O2 Er1 112.24(12) 3_675 .
C2 C1 C5 108.3(7) . .
C2 C1 Er1 74.2(4) . .
C5 C1 Er1 75.2(3) . .
C2 C1 H1A 125.4 . .
C5 C1 H1A 125.4 . .
Er1 C1 H1A 125.4 . .
C1 C2 C3 108.7(6) . .
C1 C2 Er1 76.0(3) . .
C3 C2 Er1 74.4(4) . .
C1 C2 H2A 125.1 . .
C3 C2 H2A 125.1 . .
Er1 C2 H2A 125.1 . .
C2 C3 C4 106.7(7) . .
C2 C3 Er1 74.8(4) . .
C4 C3 Er1 74.2(3) . .
C2 C3 H3A 126.1 . .
C4 C3 H3A 126.1 . .
Er1 C3 H3A 126.1 . .
C5 C4 C3 107.6(6) . .
C5 C4 Er1 76.8(3) . .
C3 C4 Er1 74.3(4) . .
C5 C4 H4A 125.5 . .
C3 C4 H4A 125.5 . .
Er1 C4 H4A 125.5 . .
C4 C5 C1 108.7(6) . .
C4 C5 Er1 73.5(4) . .
C1 C5 Er1 74.2(3) . .
C4 C5 H5A 125.4 . .
C1 C5 H5A 125.4 . .
Er1 C5 H5A 125.4 . .
C7 C6 C10 105.7(9) . .
C7 C6 Er1 75.2(5) . .
C10 C6 Er1 75.6(4) . .
C7 C6 H6A 126.3 . .
C10 C6 H6A 126.3 . .
Er1 C6 H6A 126.3 . .
C8 C7 C6 110.0(11) . .
C8 C7 Er1 74.7(7) . .
C6 C7 Er1 75.2(4) . .
C8 C7 H7A 124.7 . .
C6 C7 H7A 124.7 . .
Er1 C7 H7A 124.7 . .
C7 C8 C9 106.6(11) . .
C7 C8 Er1 75.9(6) . .
C9 C8 Er1 75.6(6) . .
C7 C8 H8A 125.8 . .
C9 C8 H8A 125.8 . .
Er1 C8 H8A 125.8 . .
C10 C9 C8 108.4(10) . .
C10 C9 Er1 76.1(5) . .
C8 C9 Er1 74.7(6) . .
C10 C9 H9A 125.2 . .
C8 C9 H9A 125.2 . .
Er1 C9 H9A 125.2 . .
C9 C10 C6 109.3(9) . .
C9 C10 Er1 74.9(5) . .
C6 C10 Er1 74.8(4) . .
C9 C10 H10A 124.9 . .
C6 C10 H10A 124.9 . .
Er1 C10 H10A 124.9 . .
O1 C11 O2 118.1(4) . .
O1 C11 C12 121.6(4) . .
O2 C11 C12 120.3(4) . .
O1 C11 Er1 56.6(2) . .
O2 C11 Er1 61.5(2) . .
C12 C11 Er1 178.0(3) . .
C11 C12 C15 109.2(4) . .
C11 C12 C13 110.9(4) . .
C15 C12 C13 112.8(4) . .
C11 C12 H12A 107.9 . .
C15 C12 H12A 107.9 . .
C13 C12 H12A 107.9 . .
C14 C13 C12 112.2(5) . .
C14 C13 H13A 109.2 . .
C12 C13 H13A 109.2 . .
C14 C13 H13B 109.2 . .
C12 C13 H13B 109.2 . .
H13A C13 H13B 107.9 . .
C13 C14 H14A 109.5 . .
C13 C14 H14B 109.5 . .
H14A C14 H14B 109.5 . .
C13 C14 H14C 109.5 . .
H14A C14 H14C 109.5 . .
H14B C14 H14C 109.5 . .
C16 C15 C20 118.0(5) . .
C16 C15 C12 120.5(4) . .
C20 C15 C12 121.5(4) . .
C17 C16 C15 120.8(5) . .
C17 C16 H16A 119.6 . .
C15 C16 H16A 119.6 . .
C18 C17 C16 120.2(5) . .
C18 C17 H17A 119.9 . .
C16 C17 H17A 119.9 . .
C17 C18 C19 119.9(5) . .
C17 C18 H18A 120.0 . .
C19 C18 H18A 120.0 . .
C18 C19 C20 119.8(5) . .
C18 C19 H19A 120.1 . .
C20 C19 H19A 120.1 . .
C19 C20 C15 121.2(5) . .
C19 C20 H20A 119.4 . .
C15 C20 H20A 119.4 . .

loop_
_geom_bond_atom_site_label_1
_geom_bond_atom_site_label_2
_geom_bond_distance
_geom_bond_site_symmetry_2
Er1 O2 2.295(3) 3_675
Er1 O1 2.371(3) .
Er1 O2 2.475(3) .
Er1 C8 2.580(9) .
Er1 C9 2.591(8) .
Er1 C7 2.595(8) .
Er1 C6 2.595(6) .
Er1 C4 2.604(6) .
Er1 C3 2.605(6) .
Er1 C10 2.605(7) .
Er1 C2 2.609(6) .
Er1 C1 2.631(6) .
O1 C11 1.237(5) .
O2 C11 1.282(5) .
O2 Er1 2.295(3) 3_675
C1 C2 1.350(9) .
C1 C5 1.388(8) .
C1 H1A 0.9800 .
C2 C3 1.383(10) .
C2 H2A 0.9800 .
C3 C4 1.414(10) .
C3 H3A 0.9800 .
C4 C5 1.348(9) .
C4 H4A 0.9800 .
C5 H5A 0.9800 .
C6 C7 1.327(13) .
C6 C10 1.327(11) .
C6 H6A 0.9800 .
C7 C8 1.312(17) .
C7 H7A 0.9800 .
C8 C9 1.328(15) .
C8 H8A 0.9800 .
C9 C10 1.303(13) .
C9 H9A 0.9800 .
C10 H10A 0.9800 .
C11 C12 1.506(6) .
C12 C15 1.527(6) .
C12 C13 1.529(6) .
C12 H12A 0.9800 .
C13 C14 1.522(7) .
C13 H13A 0.9700 .
C13 H13B 0.9700 .
C14 H14A 0.9600 .
C14 H14B 0.9600 .
C14 H14C 0.9600 .
C15 C16 1.378(6) .
C15 C20 1.380(7) .
C16 C17 1.378(7) .
C16 H16A 0.9300 .
C17 C18 1.362(8) .
C17 H17A 0.9300 .
C18 C19 1.368(8) .
C18 H18A 0.9300 .
C19 C20 1.374(7) .
C19 H19A 0.9300 .
C20 H20A 0.9300 .
